data_1507812
loop_
_publ_author_name
'Sakakura, Akira'
'Yamada, Hiroki'
'Ishihara, Kazuaki'

_publ_section_title
;
 Enantioselective Diels-Alder reaction of \a-(acylthio)acroleins: a new
 entry to sulfur-containing chiral quaternary carbons.
;
_journal_issue 12
_journal_name_full 'Organic letters'
_journal_page_first 2972
_journal_page_last 2975
_journal_paper_doi 10.1021/ol300921f
_journal_volume 14
_journal_year 2012
_chemical_formula_sum 'C21 H26 F N O2 S'
_chemical_formula_weight 375.49
_chemical_name_common
;
2-Formyl-3-(4-fluorophenyl)bicyclo[2.2.1]hept-5-en-2-yl carbamothioate
;
_chemical_name_systematic
; 
 ? 
;
_space_group_IT_number 4
_symmetry_cell_setting triclinic
_symmetry_space_group_name_Hall 'P 2yb'
_symmetry_space_group_name_H-M 'P 1 21 1'
_atom_sites_solution_hydrogens geom
_atom_sites_solution_primary direct
_atom_sites_solution_secondary difmap
_audit_creation_method SHELXL-97
_cell_angle_alpha 90.00
_cell_angle_beta 102.781(4)
_cell_angle_gamma 90.00
_cell_formula_units_Z 4
_cell_length_a 8.1417(17)
_cell_length_b 14.590(3)
_cell_length_c 17.092(4)
_cell_measurement_temperature 173(2)
_cell_volume 1980.0(7)
_computing_cell_refinement 'Bruker SMART'
_computing_data_collection 'Bruker SMART'
_computing_data_reduction 'Bruker SMART'
_computing_molecular_graphics 'Bruker SHELXTL'
_computing_publication_material 'Bruker SHELXTL'
_computing_structure_refinement 'SHELXL-97 (Sheldrick, 1997)'
_computing_structure_solution 'SHELXS-97 (Sheldrick, 1990)'
_diffrn_ambient_temperature 173(2)
_diffrn_detector_area_resol_mean 8.366
_diffrn_measured_fraction_theta_full 0.993
_diffrn_measured_fraction_theta_max 0.993
_diffrn_measurement_device_type 'CCD area detector'
_diffrn_measurement_method 'phi and omega scan'
_diffrn_radiation_monochromator graphite
_diffrn_radiation_source 'fine-focus sealed tube'
_diffrn_radiation_type MoK\a
_diffrn_radiation_wavelength 0.71073
_diffrn_reflns_av_R_equivalents 0.0210
_diffrn_reflns_av_sigmaI/netI 0.0424
_diffrn_reflns_limit_h_max 10
_diffrn_reflns_limit_h_min -10
_diffrn_reflns_limit_k_max 18
_diffrn_reflns_limit_k_min -19
_diffrn_reflns_limit_l_max 19
_diffrn_reflns_limit_l_min -22
_diffrn_reflns_number 14043
_diffrn_reflns_theta_full 28.35
_diffrn_reflns_theta_max 28.35
_diffrn_reflns_theta_min 1.85
_diffrn_standards_decay_% 0
_exptl_absorpt_coefficient_mu 0.187
_exptl_absorpt_correction_T_max 0.9725
_exptl_absorpt_correction_T_min 0.9636
_exptl_absorpt_correction_type empirical
_exptl_absorpt_process_details 'Bruker SADABS'
_exptl_crystal_colour colorless
_exptl_crystal_density_diffrn 1.260
_exptl_crystal_density_method 'not measured'
_exptl_crystal_description prism
_exptl_crystal_F_000 800
_exptl_crystal_size_max 0.20
_exptl_crystal_size_mid 0.20
_exptl_crystal_size_min 0.15
_refine_diff_density_max 2.062
_refine_diff_density_min -1.335
_refine_diff_density_rms 0.086
_refine_ls_abs_structure_details 'Flack H D (1983), Acta Cryst. A39, 876-881'
_refine_ls_abs_structure_Flack -0.02(9)
_refine_ls_extinction_method none
_refine_ls_goodness_of_fit_ref 0.922
_refine_ls_hydrogen_treatment mixed
_refine_ls_matrix_type full
_refine_ls_number_parameters 493
_refine_ls_number_reflns 9250
_refine_ls_number_restraints 1
_refine_ls_restrained_S_all 0.922
_refine_ls_R_factor_all 0.0812
_refine_ls_R_factor_gt 0.0711
_refine_ls_shift/su_max 11.250
_refine_ls_shift/su_mean 0.358
_refine_ls_structure_factor_coef Fsqd
_refine_ls_weighting_details 'calc w=1/[\s^2^(Fo^2^)+(0.1491P)^2^+1.9592P] where P=(Fo^2^+2Fc^2^)/3'
_refine_ls_weighting_scheme calc
_refine_ls_wR_factor_gt 0.1946
_refine_ls_wR_factor_ref 0.2071
_reflns_number_gt 8067
_reflns_number_total 9250
_reflns_threshold_expression >2sigma(I)
_cod_data_source_file ol300921f_si_002.cif
_cod_data_source_block hya1
_cod_depositor_comments 'Adding full bibliography for 1507812.cif.'
_cod_original_sg_symbol_H-M P21
_cod_database_code 1507812

loop_
_symmetry_equiv_pos_as_xyz
'x, y, z'
'-x, y+1/2, -z'

loop_
_atom_site_label
_atom_site_type_symbol
_atom_site_fract_x
_atom_site_fract_y
_atom_site_fract_z
_atom_site_U_iso_or_equiv
_atom_site_adp_type
_atom_site_occupancy
_atom_site_symmetry_multiplicity
_atom_site_calc_flag
_atom_site_refinement_flags
C1 C 0.0890(6) 0.6510(3) 0.7752(3) 0.0389(9) Uani 1 1 d .
H1 H -0.0215 0.6571 0.7360 0.047 Uiso 1 1 calc R
C2 C 0.2119(5) 0.7359(3) 0.7826(2) 0.0309(8) Uani 1 1 d .
C3 C 0.3867(6) 0.6925(3) 0.8209(2) 0.0382(9) Uani 1 1 d .
H3 H 0.4512 0.6907 0.7774 0.046 Uiso 1 1 calc R
C4 C 0.3394(7) 0.5914(3) 0.8350(3) 0.0496(12) Uani 1 1 d .
H4 H 0.4356 0.5472 0.8458 0.059 Uiso 1 1 calc R
C5 C 0.2290(8) 0.5905(4) 0.8950(3) 0.0513(12) Uani 1 1 d .
H5 H 0.2608 0.5688 0.9486 0.062 Uiso 1 1 calc R
C6 C 0.0818(7) 0.6244(3) 0.8608(3) 0.0447(10) Uani 1 1 d .
H6 H -0.0121 0.6313 0.8848 0.054 Uiso 1 1 calc R
C7 C 0.2090(8) 0.5754(4) 0.7575(3) 0.0529(13) Uani 1 1 d .
H7 H 0.1585 0.5134 0.7543 0.063 Uiso 1 1 calc R
H7A H 0.2528 0.5882 0.7089 0.063 Uiso 1 1 calc R
S1 S 0.12802(12) 0.82302(7) 0.83835(6) 0.0325(2) Uani 1 1 d .
C8 C 0.2562(5) 0.9190(3) 0.8213(2) 0.0309(8) Uani 1 1 d .
O1 O 0.3451(4) 0.9115(2) 0.77344(18) 0.0386(7) Uani 1 1 d .
N1 N 0.2434(4) 0.9955(2) 0.8646(2) 0.0325(7) Uani 1 1 d .
C9 C 0.3455(6) 1.0768(3) 0.8534(3) 0.0407(9) Uani 1 1 d .
H9 H 0.3240 1.1243 0.8921 0.049 Uiso 1 1 calc R
C10 C 0.5321(6) 1.0569(4) 0.8752(3) 0.0480(11) Uani 1 1 d .
H10 H 0.5598 1.0243 0.9266 0.072 Uiso 1 1 calc R
H10A H 0.5949 1.1147 0.8799 0.072 Uiso 1 1 calc R
H10B H 0.5628 1.0190 0.8334 0.072 Uiso 1 1 calc R
C11 C 0.2875(7) 1.1177(4) 0.7701(3) 0.0526(12) Uani 1 1 d .
H11 H 0.3122 1.0747 0.7301 0.079 Uiso 1 1 calc R
H11A H 0.3468 1.1755 0.7670 0.079 Uiso 1 1 calc R
H11B H 0.1659 1.1291 0.7594 0.079 Uiso 1 1 calc R
C12 C 0.1396(6) 1.0011(4) 0.9246(3) 0.0432(10) Uani 1 1 d .
H12 H 0.0773 0.9418 0.9230 0.052 Uiso 1 1 calc R
C13 C 0.2516(10) 1.0116(5) 1.0103(3) 0.0680(18) Uani 1 1 d .
H13 H 0.3340 0.9616 1.0207 0.102 Uiso 1 1 calc R
H13A H 0.1808 1.0093 1.0497 0.102 Uiso 1 1 calc R
H13B H 0.3108 1.0705 1.0145 0.102 Uiso 1 1 calc R
C14 C 0.0097(7) 1.0770(5) 0.9067(4) 0.0621(16) Uani 1 1 d .
H14 H 0.0661 1.1354 0.9017 0.093 Uiso 1 1 calc R
H14A H -0.0501 1.0812 0.9504 0.093 Uiso 1 1 calc R
H14B H -0.0709 1.0636 0.8563 0.093 Uiso 1 1 calc R
C15 C 0.1988(7) 0.7709(4) 0.6963(3) 0.0439(10) Uani 1 1 d .
H15 H 0.082(6) 0.824(4) 0.677(3) 0.046(13) Uiso 1 1 d .
O2 O 0.2889(6) 0.7478(3) 0.6538(2) 0.0596(10) Uani 1 1 d .
C16 C 0.5010(5) 0.7395(3) 0.8923(3) 0.0362(8) Uani 1 1 d .
C17 C 0.6605(6) 0.7660(4) 0.8836(3) 0.0469(11) Uani 1 1 d .
H17 H 0.6895 0.7573 0.8333 0.056 Uiso 1 1 calc R
C18 C 0.7781(7) 0.8045(4) 0.9460(4) 0.0564(13) Uani 1 1 d .
H18 H 0.8875 0.8203 0.9395 0.068 Uiso 1 1 calc R
C19 C 0.7319(7) 0.8191(4) 1.0172(4) 0.0585(14) Uani 1 1 d .
C20 C 0.5769(7) 0.7948(4) 1.0291(3) 0.0512(12) Uani 1 1 d .
H20 H 0.5484 0.8052 1.0793 0.061 Uiso 1 1 calc R
C21 C 0.4622(6) 0.7546(3) 0.9661(3) 0.0397(9) Uani 1 1 d .
H21 H 0.3546 0.7370 0.9739 0.048 Uiso 1 1 calc R
F1 F 0.8452(6) 0.8570(3) 1.0790(3) 0.0912(15) Uani 1 1 d .
C23 C 0.7745(5) 1.3172(3) 0.6979(3) 0.0360(8) Uani 1 1 d .
C24 C 0.6348(5) 1.3697(3) 0.6360(2) 0.0291(7) Uani 1 1 d .
H24 H 0.699(7) 1.405(4) 0.608(3) 0.039(14) Uiso 1 1 d .
S2 S 0.73029(15) 1.19730(7) 0.71406(6) 0.0365(2) Uani 1 1 d .
C29 C 0.8107(5) 1.1443(3) 0.6352(2) 0.0300(7) Uani 1 1 d .
O3 O 0.9021(4) 1.1888(2) 0.6009(2) 0.0374(6) Uani 1 1 d .
N2 N 0.7686(4) 1.0559(2) 0.61910(19) 0.0282(6) Uani 1 1 d .
C30 C 0.8353(5) 1.0064(3) 0.5564(2) 0.0312(8) Uani 1 1 d .
H30 H 0.7864 0.9432 0.5526 0.037 Uiso 1 1 calc R
C31 C 0.7807(6) 1.0497(3) 0.4734(3) 0.0415(10) Uani 1 1 d .
H31 H 0.6580 1.0571 0.4601 0.062 Uiso 1 1 calc R
H31A H 0.8146 1.0100 0.4334 0.062 Uiso 1 1 calc R
H31B H 0.8343 1.1098 0.4733 0.062 Uiso 1 1 calc R
C32 C 1.0261(5) 0.9956(4) 0.5806(3) 0.0413(10) Uani 1 1 d .
H32 H 1.0797 1.0554 0.5785 0.062 Uiso 1 1 calc R
H32A H 1.0635 0.9533 0.5435 0.062 Uiso 1 1 calc R
H32B H 1.0577 0.9712 0.6353 0.062 Uiso 1 1 calc R
C33 C 0.6462(5) 1.0074(3) 0.6562(3) 0.0329(8) Uani 1 1 d .
H33 H 0.6206 1.0486 0.6987 0.040 Uiso 1 1 calc R
C34 C 0.4811(6) 0.9915(4) 0.5954(3) 0.0440(10) Uani 1 1 d .
H34 H 0.4204 1.0497 0.5841 0.066 Uiso 1 1 calc R
H34A H 0.4119 0.9477 0.6173 0.066 Uiso 1 1 calc R
H34B H 0.5049 0.9670 0.5457 0.066 Uiso 1 1 calc R
C35 C 0.7175(7) 0.9194(4) 0.6973(3) 0.0482(11) Uani 1 1 d .
H35 H 0.7394 0.8760 0.6570 0.072 Uiso 1 1 calc R
H35A H 0.6363 0.8926 0.7254 0.072 Uiso 1 1 calc R
H35B H 0.8229 0.9327 0.7360 0.072 Uiso 1 1 calc R
C36 C 0.9532(6) 1.3288(4) 0.6841(5) 0.0602(17) Uani 1 1 d .
H36 H 1.038(9) 1.293(5) 0.724(4) 0.06(2) Uiso 1 1 d .
O4 O 0.9944(5) 1.3878(3) 0.6443(4) 0.0811(17) Uani 1 1 d .
C37 C 0.5074(5) 1.3129(3) 0.5780(2) 0.0289(7) Uani 1 1 d .
C38 C 0.5541(5) 1.2746(3) 0.5116(2) 0.0330(8) Uani 1 1 d .
H38 H 0.6658 1.2829 0.5048 0.040 Uiso 1 1 calc R
C39 C 0.4396(6) 1.2244(3) 0.4547(3) 0.0404(10) Uani 1 1 d .
H39 H 0.4724 1.1980 0.4096 0.048 Uiso 1 1 calc R
C40 C 0.2802(6) 1.2143(3) 0.4654(3) 0.0421(10) Uani 1 1 d .
C41 C 0.2253(6) 1.2504(4) 0.5293(3) 0.0432(10) Uani 1 1 d .
H41 H 0.1129 1.2417 0.5349 0.052 Uiso 1 1 calc R
C42 C 0.3420(5) 1.3009(3) 0.5859(3) 0.0370(9) Uani 1 1 d .
H42 H 0.3074 1.3274 0.6305 0.044 Uiso 1 1 calc R
F2 F 0.1674(4) 1.1648(3) 0.4103(2) 0.0643(9) Uani 1 1 d .
C25 C 0.5645(6) 1.4372(3) 0.6928(3) 0.0406(9) Uani 1 1 d .
H25 H 0.484(10) 1.470(5) 0.664(4) 0.08(2) Uiso 1 1 d .
C28 C 0.7360(9) 1.4769(5) 0.7425(4) 0.0711(17) Uani 1 1 d .
H28 H 0.7233 1.5227 0.7835 0.085 Uiso 1 1 calc R
H28A H 0.8133 1.4991 0.7093 0.085 Uiso 1 1 calc R
C22 C 0.7775(8) 1.3699(4) 0.7786(3) 0.0583(13) Uani 1 1 d .
H22 H 0.8853 1.3638 0.8198 0.070 Uiso 1 1 calc R
C27 C 0.6420(9) 1.3483(5) 0.8044(4) 0.0709(16) Uani 1 1 d .
H27 H 0.6402 1.3122 0.8504 0.085 Uiso 1 1 calc R
C26 C 0.4892(10) 1.3900(5) 0.7493(4) 0.0813(17) Uani 1 1 d .
H26 H 0.3739 1.3860 0.7516 0.098 Uiso 1 1 calc R

loop_
_atom_site_aniso_label
_atom_site_aniso_U_11
_atom_site_aniso_U_22
_atom_site_aniso_U_33
_atom_site_aniso_U_23
_atom_site_aniso_U_13
_atom_site_aniso_U_12
C1 0.041(2) 0.035(2) 0.036(2) -0.0053(17) -0.0030(17) 0.0015(18)
C2 0.0329(19) 0.0315(19) 0.0282(17) -0.0058(14) 0.0062(14) 0.0025(15)
C3 0.039(2) 0.041(2) 0.0339(19) -0.0088(18) 0.0065(15) 0.0040(19)
C4 0.054(3) 0.030(2) 0.057(3) -0.012(2) -0.004(2) 0.0089(19)
C5 0.071(3) 0.036(2) 0.041(2) 0.0050(19) 0.001(2) -0.006(2)
C6 0.053(3) 0.034(2) 0.046(2) -0.0023(19) 0.009(2) -0.0102(19)
C7 0.065(3) 0.039(3) 0.053(3) -0.021(2) 0.008(2) -0.001(2)
S1 0.0318(4) 0.0318(5) 0.0352(5) -0.0004(4) 0.0102(3) 0.0011(4)
C8 0.0322(18) 0.0311(19) 0.0283(17) 0.0008(14) 0.0042(14) 0.0001(15)
O1 0.0448(16) 0.0390(16) 0.0356(15) -0.0016(12) 0.0167(12) -0.0042(13)
N1 0.0343(17) 0.0323(17) 0.0323(16) -0.0036(13) 0.0106(13) -0.0047(13)
C9 0.041(2) 0.035(2) 0.046(2) -0.0027(18) 0.0102(18) -0.0060(18)
C10 0.038(2) 0.059(3) 0.044(2) -0.007(2) 0.0046(19) -0.010(2)
C11 0.057(3) 0.042(3) 0.056(3) 0.012(2) 0.006(2) -0.005(2)
C12 0.049(3) 0.046(3) 0.039(2) -0.0133(19) 0.0194(19) -0.004(2)
C13 0.089(5) 0.083(4) 0.033(2) 0.002(3) 0.016(3) 0.034(4)
C14 0.041(3) 0.084(5) 0.062(3) -0.016(3) 0.013(2) 0.013(3)
C15 0.058(3) 0.045(3) 0.0286(19) -0.0051(17) 0.0078(18) -0.004(2)
O2 0.080(3) 0.066(3) 0.0395(18) -0.0061(17) 0.0270(17) -0.005(2)
C16 0.0313(19) 0.031(2) 0.044(2) -0.0031(16) 0.0031(16) 0.0056(15)
C17 0.037(2) 0.051(3) 0.053(3) 0.004(2) 0.011(2) 0.003(2)
C18 0.040(2) 0.054(3) 0.073(4) 0.002(3) 0.009(2) -0.011(2)
C19 0.042(2) 0.045(3) 0.076(4) -0.007(3) -0.014(2) -0.003(2)
C20 0.054(3) 0.052(3) 0.042(2) -0.006(2) 0.000(2) 0.011(2)
C21 0.033(2) 0.044(2) 0.041(2) -0.0012(18) 0.0034(16) 0.0031(18)
F1 0.071(2) 0.089(3) 0.092(3) -0.032(2) -0.030(2) -0.010(2)
C23 0.0321(18) 0.0313(19) 0.039(2) -0.0105(17) -0.0038(15) 0.0050(16)
C24 0.0302(17) 0.0251(17) 0.0317(18) 0.0005(14) 0.0059(14) 0.0000(14)
S2 0.0523(6) 0.0288(5) 0.0275(4) -0.0017(4) 0.0068(4) 0.0101(4)
C29 0.0307(18) 0.0257(18) 0.0307(18) -0.0008(14) 0.0008(14) 0.0067(14)
O3 0.0313(14) 0.0319(15) 0.0501(16) -0.0077(13) 0.0115(12) -0.0035(12)
N2 0.0294(15) 0.0253(15) 0.0300(15) -0.0040(12) 0.0069(12) 0.0002(12)
C30 0.0314(18) 0.0264(18) 0.0354(19) -0.0086(14) 0.0070(15) 0.0018(14)
C31 0.048(2) 0.046(2) 0.0300(19) -0.0053(17) 0.0064(17) 0.004(2)
C32 0.032(2) 0.044(2) 0.047(2) -0.0049(19) 0.0068(17) 0.0090(17)
C33 0.0334(19) 0.0291(19) 0.038(2) 0.0012(15) 0.0118(16) 0.0005(15)
C34 0.030(2) 0.046(3) 0.055(3) -0.001(2) 0.0080(18) -0.0019(18)
C35 0.054(3) 0.040(2) 0.051(3) 0.013(2) 0.014(2) 0.007(2)
C36 0.029(2) 0.041(3) 0.105(5) -0.032(3) 0.002(2) 0.001(2)
O4 0.046(2) 0.043(2) 0.165(5) -0.035(3) 0.045(3) -0.0187(18)
C37 0.0287(17) 0.0286(18) 0.0286(16) 0.0042(14) 0.0043(13) 0.0009(14)
C38 0.0322(19) 0.037(2) 0.0283(18) 0.0044(15) 0.0042(14) 0.0049(16)
C39 0.043(2) 0.045(2) 0.0306(19) -0.0017(16) 0.0026(16) 0.0080(19)
C40 0.042(2) 0.042(2) 0.035(2) 0.0005(17) -0.0069(17) -0.0021(18)
C41 0.029(2) 0.055(3) 0.043(2) 0.005(2) 0.0040(16) -0.0048(19)
C42 0.033(2) 0.045(2) 0.0339(19) -0.0001(16) 0.0100(15) -0.0001(17)
F2 0.0521(17) 0.078(2) 0.0514(18) -0.0165(16) -0.0124(14) -0.0121(16)
C25 0.044(2) 0.034(2) 0.045(2) -0.0040(18) 0.0099(19) 0.0047(18)
C28 0.081(4) 0.065(4) 0.076(4) -0.028(3) 0.036(3) -0.031(3)
C22 0.071(3) 0.052(3) 0.045(3) -0.012(2) -0.002(2) 0.017(3)
C27 0.082(4) 0.067(4) 0.065(4) -0.011(3) 0.018(3) -0.001(3)
C26 0.116(5) 0.065(4) 0.077(4) -0.025(3) 0.051(3) -0.031(3)

loop_
_atom_type_symbol
_atom_type_description
_atom_type_scat_dispersion_real
_atom_type_scat_dispersion_imag
_atom_type_scat_source
C C 0.0033 0.0016 'International Tables Vol C Tables 4.2.6.8 and 6.1.1.4'
H H 0.0000 0.0000 'International Tables Vol C Tables 4.2.6.8 and 6.1.1.4'
N N 0.0061 0.0033 'International Tables Vol C Tables 4.2.6.8 and 6.1.1.4'
O O 0.0106 0.0060 'International Tables Vol C Tables 4.2.6.8 and 6.1.1.4'
F F 0.0171 0.0103 'International Tables Vol C Tables 4.2.6.8 and 6.1.1.4'
S S 0.1246 0.1234 'International Tables Vol C Tables 4.2.6.8 and 6.1.1.4'

loop_
_geom_angle_atom_site_label_1
_geom_angle_atom_site_label_2
_geom_angle_atom_site_label_3
_geom_angle
C6 C1 C7 99.6(4)
C6 C1 C2 106.3(3)
C7 C1 C2 99.1(4)
C6 C1 H1 116.4
C7 C1 H1 116.4
C2 C1 H1 116.5
C15 C2 C3 113.5(4)
C15 C2 C1 105.9(3)
C3 C2 C1 102.6(3)
C15 C2 S1 108.5(3)
C3 C2 S1 118.6(3)
C1 C2 S1 106.7(3)
C16 C3 C4 115.5(4)
C16 C3 C2 119.4(4)
C4 C3 C2 102.4(4)
C16 C3 H3 106.2
C4 C3 H3 106.1
C2 C3 H3 106.2
C5 C4 C7 100.7(5)
C5 C4 C3 108.7(4)
C7 C4 C3 99.2(4)
C5 C4 H4 115.3
C7 C4 H4 115.5
C3 C4 H4 115.5
C6 C5 C4 108.5(4)
C6 C5 H5 125.7
C4 C5 H5 125.8
C5 C6 C1 107.4(5)
C5 C6 H6 126.2
C1 C6 H6 126.4
C4 C7 C1 94.0(4)
C4 C7 H7 113.0
C1 C7 H7 113.0
C4 C7 H7A 112.8
C1 C7 H7A 112.9
H7 C7 H7A 110.3
C8 S1 C2 99.23(19)
O1 C8 N1 124.9(4)
O1 C8 S1 119.5(3)
N1 C8 S1 115.6(3)
C8 N1 C12 123.5(4)
C8 N1 C9 118.3(3)
C12 N1 C9 118.1(4)
N1 C9 C10 112.1(4)
N1 C9 C11 111.5(4)
C10 C9 C11 113.2(4)
N1 C9 H9 106.5
C10 C9 H9 106.5
C11 C9 H9 106.5
C9 C10 H10 109.5
C9 C10 H10A 109.5
H10 C10 H10A 109.5
C9 C10 H10B 109.5
H10 C10 H10B 109.5
H10A C10 H10B 109.5
C9 C11 H11 109.5
C9 C11 H11A 109.5
H11 C11 H11A 109.5
C9 C11 H11B 109.4
H11 C11 H11B 109.5
H11A C11 H11B 109.5
N1 C12 C14 112.5(5)
N1 C12 C13 110.8(4)
C14 C12 C13 110.9(4)
N1 C12 H12 107.5
C14 C12 H12 107.5
C13 C12 H12 107.3
C12 C13 H13 109.5
C12 C13 H13A 109.6
H13 C13 H13A 109.5
C12 C13 H13B 109.3
H13 C13 H13B 109.5
H13A C13 H13B 109.5
C12 C14 H14 109.6
C12 C14 H14A 109.5
H14 C14 H14A 109.5
C12 C14 H14B 109.4
H14 C14 H14B 109.5
H14A C14 H14B 109.5
O2 C15 C2 124.6(5)
O2 C15 H15 125(2)
C2 C15 H15 111(2)
C21 C16 C17 117.3(4)
C21 C16 C3 125.4(4)
C17 C16 C3 117.2(4)
C18 C17 C16 122.2(5)
C18 C17 H17 118.9
C16 C17 H17 118.9
C19 C18 C17 117.9(5)
C19 C18 H18 121.1
C17 C18 H18 121.0
F1 C19 C20 118.7(6)
F1 C19 C18 118.9(6)
C20 C19 C18 122.4(5)
C19 C20 C21 118.6(5)
C19 C20 H20 120.8
C21 C20 H20 120.6
C16 C21 C20 121.5(5)
C16 C21 H21 119.2
C20 C21 H21 119.2
C36 C23 C22 104.5(4)
C36 C23 C24 114.4(4)
C22 C23 C24 102.7(4)
C36 C23 S2 110.8(3)
C22 C23 S2 107.6(4)
C24 C23 S2 115.7(3)
C37 C24 C23 117.5(3)
C37 C24 C25 117.1(3)
C23 C24 C25 101.3(3)
C37 C24 H24 111(4)
C23 C24 H24 102(4)
C25 C24 H24 106(4)
C29 S2 C23 100.5(2)
O3 C29 N2 124.2(4)
O3 C29 S2 119.3(3)
N2 C29 S2 116.5(3)
C29 N2 C33 122.5(3)
C29 N2 C30 119.6(3)
C33 N2 C30 117.7(3)
N2 C30 C32 111.5(3)
N2 C30 C31 112.9(3)
C32 C30 C31 111.4(4)
N2 C30 H30 106.9
C32 C30 H30 106.8
C31 C30 H30 106.9
C30 C31 H31 109.4
C30 C31 H31A 109.5
H31 C31 H31A 109.5
C30 C31 H31B 109.5
H31 C31 H31B 109.5
H31A C31 H31B 109.5
C30 C32 H32 109.5
C30 C32 H32A 109.5
H32 C32 H32A 109.5
C30 C32 H32B 109.5
H32 C32 H32B 109.5
H32A C32 H32B 109.5
N2 C33 C35 112.3(4)
N2 C33 C34 110.9(3)
C35 C33 C34 112.2(4)
N2 C33 H33 107.0
C35 C33 H33 107.0
C34 C33 H33 107.1
C33 C34 H34 109.5
C33 C34 H34A 109.5
H34 C34 H34A 109.4
C33 C34 H34B 109.5
H34 C34 H34B 109.4
H34A C34 H34B 109.4
C33 C35 H35 109.4
C33 C35 H35A 109.5
H35 C35 H35A 109.5
C33 C35 H35B 109.5
H35 C35 H35B 109.5
H35A C35 H35B 109.5
O4 C36 C23 124.4(5)
O4 C36 H36 122(4)
C23 C36 H36 112(4)
C38 C37 C42 118.2(4)
C38 C37 C24 118.9(3)
C42 C37 C24 122.8(4)
C37 C38 C39 121.2(4)
C37 C38 H38 119.3
C39 C38 H38 119.4
C40 C39 C38 118.2(4)
C40 C39 H39 120.8
C38 C39 H39 121.0
C39 C40 F2 118.7(4)
C39 C40 C41 123.7(4)
F2 C40 C41 117.6(4)
C40 C41 C42 117.4(4)
C40 C41 H41 121.3
C42 C41 H41 121.4
C37 C42 C41 121.3(4)
C37 C42 H42 119.4
C41 C42 H42 119.3
C26 C25 C28 105.9(5)
C26 C25 C24 112.6(4)
C28 C25 C24 99.4(4)
C26 C25 H25 105(5)
C28 C25 H25 125(5)
C24 C25 H25 109(5)
C25 C28 C22 86.5(4)
C25 C28 H28 114.5
C22 C28 H28 114.2
C25 C28 H28A 114.0
C22 C28 H28A 114.3
H28 C28 H28A 111.4
C27 C22 C23 109.0(5)
C27 C22 C28 103.3(6)
C23 C22 C28 99.7(4)
C27 C22 H22 114.9
C23 C22 H22 114.2
C28 C22 H22 114.2
C22 C27 C26 109.3(6)
C22 C27 H27 124.9
C26 C27 H27 125.8
C25 C26 C27 101.4(6)
C25 C26 H26 127.4
C27 C26 H26 131.2

loop_
_geom_bond_atom_site_label_1
_geom_bond_atom_site_label_2
_geom_bond_distance
C1 C6 1.527(7)
C1 C7 1.547(7)
C1 C2 1.579(6)
C1 H1 1.0000
C2 C15 1.542(6)
C2 C3 1.563(6)
C2 S1 1.811(4)
C3 C16 1.525(6)
C3 C4 1.557(7)
C3 H3 1.0000
C4 C5 1.506(8)
C4 C7 1.521(7)
C4 H4 1.0000
C5 C6 1.309(8)
C5 H5 0.9500
C6 H6 0.9500
C7 H7 0.9900
C7 H7A 0.9900
S1 C8 1.808(4)
C8 O1 1.211(5)
C8 N1 1.357(5)
N1 C12 1.468(5)
N1 C9 1.485(6)
C9 C10 1.510(7)
C9 C11 1.520(7)
C9 H9 1.0000
C10 H10 0.9800
C10 H10A 0.9801
C10 H10B 0.9801
C11 H11 0.9800
C11 H11A 0.9800
C11 H11B 0.9800
C12 C14 1.515(8)
C12 C13 1.552(8)
C12 H12 1.0000
C13 H13 0.9800
C13 H13A 0.9800
C13 H13B 0.9800
C14 H14 0.9800
C14 H14A 0.9800
C14 H14B 0.9800
C15 O2 1.189(6)
C15 H15 1.22(6)
C16 C21 1.384(6)
C16 C17 1.394(7)
C17 C18 1.384(8)
C17 H17 0.9500
C18 C19 1.368(10)
C18 H18 0.9500
C19 F1 1.358(6)
C19 C20 1.368(9)
C20 C21 1.389(7)
C20 H20 0.9500
C21 H21 0.9500
C23 C36 1.534(7)
C23 C22 1.575(7)
C23 C24 1.572(5)
C23 S2 1.819(5)
C24 C37 1.513(5)
C24 C25 1.577(6)
C24 H24 0.93(6)
S2 C29 1.799(4)
C29 O3 1.230(5)
C29 N2 1.347(5)
N2 C33 1.475(5)
N2 C30 1.491(5)
C30 C32 1.524(6)
C30 C31 1.528(6)
C30 H30 1.0000
C31 H31 0.9800
C31 H31A 0.9800
C31 H31B 0.9800
C32 H32 0.9800
C32 H32A 0.9800
C32 H32B 0.9800
C33 C35 1.516(6)
C33 C34 1.524(6)
C33 H33 1.0000
C34 H34 0.9803
C34 H34A 0.9803
C34 H34B 0.9803
C35 H35 0.9800
C35 H35A 0.9800
C35 H35B 0.9800
C36 O4 1.191(9)
C36 H36 1.00(8)
C37 C38 1.392(6)
C37 C42 1.394(6)
C38 C39 1.397(6)
C38 H38 0.9500
C39 C40 1.358(7)
C39 H39 0.9500
C40 F2 1.368(5)
C40 C41 1.374(7)
C41 C42 1.406(6)
C41 H41 0.9500
C42 H42 0.9500
C25 C26 1.429(8)
C25 C28 1.576(8)
C25 H25 0.87(8)
C28 C22 1.686(10)
C28 H28 0.9900
C28 H28A 0.9900
C22 C27 1.314(10)
C22 H22 1.0000
C27 C26 1.512(11)
C27 H27 0.9500
C26 H26 0.9500

loop_
_geom_torsion_atom_site_label_1
_geom_torsion_atom_site_label_2
_geom_torsion_atom_site_label_3
_geom_torsion_atom_site_label_4
_geom_torsion
C6 C1 C2 C15 -172.1(4)
C7 C1 C2 C15 85.0(4)
C6 C1 C2 C3 68.7(4)
C7 C1 C2 C3 -34.2(4)
C6 C1 C2 S1 -56.7(4)
C7 C1 C2 S1 -159.5(3)
C15 C2 C3 C16 113.8(4)
C1 C2 C3 C16 -132.4(4)
S1 C2 C3 C16 -15.3(6)
C15 C2 C3 C4 -117.2(4)
C1 C2 C3 C4 -3.3(4)
S1 C2 C3 C4 113.8(4)
C16 C3 C4 C5 67.4(5)
C2 C3 C4 C5 -64.0(4)
C16 C3 C4 C7 172.1(4)
C2 C3 C4 C7 40.6(4)
C7 C4 C5 C6 -32.9(5)
C3 C4 C5 C6 70.7(5)
C4 C5 C6 C1 -0.7(5)
C7 C1 C6 C5 33.2(5)
C2 C1 C6 C5 -69.3(5)
C5 C4 C7 C1 49.5(5)
C3 C4 C7 C1 -61.7(5)
C6 C1 C7 C4 -49.4(5)
C2 C1 C7 C4 58.9(4)
C15 C2 S1 C8 -54.7(3)
C3 C2 S1 C8 76.6(4)
C1 C2 S1 C8 -168.4(3)
C2 S1 C8 O1 9.0(4)
C2 S1 C8 N1 -171.2(3)
O1 C8 N1 C12 -177.4(4)
S1 C8 N1 C12 2.8(5)
O1 C8 N1 C9 -0.2(6)
S1 C8 N1 C9 180.0(3)
C8 N1 C9 C10 -60.9(5)
C12 N1 C9 C10 116.5(5)
C8 N1 C9 C11 67.2(5)
C12 N1 C9 C11 -115.4(5)
C8 N1 C12 C14 -122.5(5)
C9 N1 C12 C14 60.2(6)
C8 N1 C12 C13 112.6(5)
C9 N1 C12 C13 -64.6(6)
C3 C2 C15 O2 19.0(7)
C1 C2 C15 O2 -92.8(6)
S1 C2 C15 O2 153.0(5)
C4 C3 C16 C21 -61.3(6)
C2 C3 C16 C21 61.6(6)
C4 C3 C16 C17 115.9(5)
C2 C3 C16 C17 -121.3(5)
C21 C16 C17 C18 1.1(8)
C3 C16 C17 C18 -176.3(5)
C16 C17 C18 C19 -2.1(9)
C17 C18 C19 F1 -179.8(6)
C17 C18 C19 C20 1.8(9)
F1 C19 C20 C21 -179.0(5)
C18 C19 C20 C21 -0.6(9)
C17 C16 C21 C20 0.3(7)
C3 C16 C21 C20 177.4(5)
C19 C20 C21 C16 -0.5(8)
C36 C23 C24 C37 112.2(4)
C22 C23 C24 C37 -135.3(4)
S2 C23 C24 C37 -18.4(5)
C36 C23 C24 C25 -118.8(4)
C22 C23 C24 C25 -6.3(5)
S2 C23 C24 C25 110.6(3)
C36 C23 S2 C29 -45.2(4)
C22 C23 S2 C29 -158.8(3)
C24 C23 S2 C29 87.1(3)
C23 S2 C29 O3 14.4(4)
C23 S2 C29 N2 -167.2(3)
O3 C29 N2 C33 -174.2(4)
S2 C29 N2 C33 7.5(5)
O3 C29 N2 C30 0.4(6)
S2 C29 N2 C30 -177.9(3)
C29 N2 C30 C32 65.5(5)
C33 N2 C30 C32 -119.7(4)
C29 N2 C30 C31 -60.8(5)
C33 N2 C30 C31 114.0(4)
C29 N2 C33 C35 -126.0(4)
C30 N2 C33 C35 59.4(5)
C29 N2 C33 C34 107.7(4)
C30 N2 C33 C34 -67.0(5)
C22 C23 C36 O4 -93.9(7)
C24 C23 C36 O4 17.6(7)
S2 C23 C36 O4 150.5(5)
C23 C24 C37 C38 -78.4(5)
C25 C24 C37 C38 160.5(4)
C23 C24 C37 C42 105.1(5)
C25 C24 C37 C42 -16.0(6)
C42 C37 C38 C39 -0.9(6)
C24 C37 C38 C39 -177.6(4)
C37 C38 C39 C40 0.6(7)
C38 C39 C40 F2 -179.6(4)
C38 C39 C40 C41 -0.3(7)
C39 C40 C41 C42 0.4(7)
F2 C40 C41 C42 179.7(4)
C38 C37 C42 C41 1.0(6)
C24 C37 C42 C41 177.6(4)
C40 C41 C42 C37 -0.8(7)
C37 C24 C25 C26 66.2(6)
C23 C24 C25 C26 -63.0(5)
C37 C24 C25 C28 177.9(4)
C23 C24 C25 C28 48.6(5)
C26 C25 C28 C22 51.7(5)
C24 C25 C28 C22 -65.1(4)
C36 C23 C22 C27 -167.1(6)
C24 C23 C22 C27 73.3(6)
S2 C23 C22 C27 -49.2(6)
C36 C23 C22 C28 85.2(5)
C24 C23 C22 C28 -34.5(5)
S2 C23 C22 C28 -157.0(4)
C25 C28 C22 C27 -51.7(5)
C25 C28 C22 C23 60.7(5)
C23 C22 C27 C26 -69.8(6)
C28 C22 C27 C26 35.6(7)
C28 C25 C26 C27 -37.2(6)
C24 C25 C26 C27 70.4(5)
C22 C27 C26 C25 -1.1(7)

loop_
_cod_related_entry_id
_cod_related_entry_database
_cod_related_entry_code
1 ChemSpider 30651932
